data_7201353
loop_
_publ_author_name
'Neumann, Marcus Aurelius'
'Perrin, Marc-Antoine'

_publ_section_title
;
 Can crystal structure prediction guide experimentalists to a new
 polymorph of paracetamol?
;
_journal_issue 11
_journal_name_full CrystEngComm
_journal_page_first 2475
_journal_paper_doi 10.1039/b909819d
_journal_volume 11
_journal_year 2009
_space_group_IT_number 15
_symmetry_cell_setting monoclinic
_symmetry_Int_Tables_number 15
_symmetry_space_group_name_Hall '-C 2yc'
_symmetry_space_group_name_H-M 'C 1 2/c 1'
_cell_angle_alpha 90.000000
_cell_angle_beta 72.925975
_cell_angle_gamma 90.000000
_cell_length_a 31.139812
_cell_length_b 8.697158
_cell_length_c 11.494801
_cell_volume 2975.906
_cod_data_source_file b909819d.txt
_cod_data_source_block 5
_cod_original_sg_symbol_H-M 'C 2/c'
_cod_struct_determination_method theoretical
_cod_database_code 7201353

loop_
_symmetry_equiv_pos_site_id
_symmetry_equiv_pos_as_xyz
1 x,y,z
2 -x,y,-z+1/2
3 -x,-y,-z
4 x,-y,z+1/2
5 x+1/2,y+1/2,z
6 -x+1/2,y+1/2,-z+1/2
7 -x+1/2,-y+1/2,-z
8 x+1/2,-y+1/2,z+1/2

loop_
_atom_site_label
_atom_site_type_symbol
_atom_site_fract_x
_atom_site_fract_y
_atom_site_fract_z
C0_0 C -0.310238 0.182049 -0.735256
C1_0 C -0.289485 0.051064 -0.798085
C2_0 C -0.330413 0.172703 -0.609305
N3_0 N -0.310511 0.314842 -0.805854
C4_0 C -0.289792 -0.087268 -0.737689
H5_0 H -0.272493 0.058533 -0.895262
C6_0 C -0.331025 0.033327 -0.548831
H7_0 H -0.346899 0.272528 -0.559293
C8_0 C -0.313978 0.464276 -0.772366
H9_0 H -0.307597 0.292629 -0.895598
C10_0 C -0.311497 -0.098493 -0.612765
H11_0 H -0.272416 -0.186553 -0.786954
H12_0 H -0.348103 0.025456 -0.451681
C13_0 C -0.308827 0.576461 -0.875352
O14_0 O -0.319648 0.507627 -0.664680
O15_0 O -0.313897 -0.235316 -0.551918
H16_0 H -0.331221 0.674609 -0.844229
H17_0 H -0.274038 0.619048 -0.903152
H18_0 H -0.315608 0.525512 -0.955085
H19_0 H -0.313305 -0.326082 -0.607727
N3_1 N -0.435795 0.183641 -0.644344
C0_1 C -0.435601 0.316406 -0.715599
C8_1 C -0.434640 0.033960 -0.676132
H9_1 H -0.436290 0.206660 -0.556299
C1_1 C -0.415764 0.324384 -0.841588
C2_1 C -0.454663 0.449099 -0.652590
C13_1 C -0.436682 -0.077492 -0.574270
O14_1 O -0.432840 -0.009874 -0.781586
C4_1 C -0.414254 0.463900 -0.902442
H5_1 H -0.400239 0.223219 -0.891561
C6_1 C -0.453733 0.587373 -0.713253
H7_1 H -0.470386 0.443081 -0.554735
H16_1 H -0.430177 -0.023848 -0.495186
H17_1 H -0.470311 -0.129265 -0.543898
H18_1 H -0.412455 -0.170342 -0.607544
C10_1 C -0.432852 0.596668 -0.838601
H11_1 H -0.397488 0.470734 -0.999801
H12_1 H -0.470003 0.688236 -0.664018
O15_1 O -0.430763 0.733142 -0.899926
H19_1 H -0.433888 0.823998 -0.842663
